data_4001542
loop_
_publ_author_name
'Hsu, Yung-Jung'
'Hung, Chiu-Ming'
'Lin, Yi-Feng'
'Liaw, Ben-Jie'
'Lobana, Tarlok S.'
'Lu, Shih-Yuan'
'Liu, C. W.'

_publ_section_title
;
 [Cu4{Se2P(OiPr)2}4]:&#x00A0; A Novel Precursor Enabling Preparation of
 Nonstoichiometric Copper Selenide (Cu2-xSe) Nanowires
;
_journal_issue 14
_journal_name_full 'Chemistry of Materials'
_journal_page_first 3323
_journal_paper_doi 10.1021/cm060478n
_journal_volume 18
_journal_year 2006
_chemical_formula_sum 'C24 H56 Cu4 O8 P4 Se8'
_chemical_formula_weight 1482.41
_chemical_name_systematic
; 
 ? 
;
_space_group_IT_number 7
_symmetry_cell_setting monoclinic
_symmetry_space_group_name_Hall 'P -2yac'
_symmetry_space_group_name_H-M 'P 1 n 1'
_atom_sites_solution_hydrogens geom
_atom_sites_solution_primary direct
_atom_sites_solution_secondary difmap
_audit_creation_method SHELXL-97
_cell_angle_alpha 90.00
_cell_angle_beta 90.71(2)
_cell_angle_gamma 90.00
_cell_formula_units_Z 2
_cell_length_a 11.692(4)
_cell_length_b 18.023(7)
_cell_length_c 11.772(5)
_cell_measurement_reflns_used 34
_cell_measurement_temperature 293(2)
_cell_measurement_theta_max 12.45
_cell_measurement_theta_min 2.27
_cell_volume 2480.5(17)
_computing_cell_refinement 'Bruker XSCANS'
_computing_data_collection 'Bruker XSCANS'
_computing_data_reduction 'Bruker SHELXTL'
_computing_molecular_graphics 'Bruker SHELXTL'
_computing_publication_material 'Bruker SHELXTL'
_computing_structure_refinement 'SHELXL-97 (Sheldrick, 1997)'
_computing_structure_solution 'SHELXS-97 (Sheldrick, 1990)'
_diffrn_ambient_temperature 293(2)
_diffrn_measured_fraction_theta_full 0.981
_diffrn_measured_fraction_theta_max 0.981
_diffrn_measurement_device_type 'Bruker P4'
_diffrn_measurement_method '\w scans'
_diffrn_radiation_monochromator graphite
_diffrn_radiation_source 'fine-focus sealed tube'
_diffrn_radiation_type MoK\a
_diffrn_radiation_wavelength 0.71073
_diffrn_reflns_av_R_equivalents 0.0409
_diffrn_reflns_av_sigmaI/netI 0.0484
_diffrn_reflns_limit_h_max 1
_diffrn_reflns_limit_h_min -12
_diffrn_reflns_limit_k_max 1
_diffrn_reflns_limit_k_min -19
_diffrn_reflns_limit_l_max 12
_diffrn_reflns_limit_l_min -12
_diffrn_reflns_number 4020
_diffrn_reflns_theta_full 22.51
_diffrn_reflns_theta_max 22.51
_diffrn_reflns_theta_min 2.07
_diffrn_standards_interval_count 197
_diffrn_standards_number 3
_exptl_absorpt_coefficient_mu 7.726
_exptl_absorpt_correction_T_max 0.8829
_exptl_absorpt_correction_T_min 0.5942
_exptl_absorpt_correction_type empirical
_exptl_crystal_colour YELLOW
_exptl_crystal_density_diffrn 1.985
_exptl_crystal_density_method 'not measured'
_exptl_crystal_description COLUMN
_exptl_crystal_F_000 1424
_exptl_crystal_size_max 0.25
_exptl_crystal_size_mid 0.38
_exptl_crystal_size_min 0.3
_refine_diff_density_max 1.217
_refine_diff_density_min -0.892
_refine_diff_density_rms 0.153
_refine_ls_abs_structure_details 'Flack H D (1983), Acta Cryst. A39, 876-881'
_refine_ls_abs_structure_Flack 0.00
_refine_ls_extinction_coef 0.00066(8)
_refine_ls_extinction_expression Fc^*^=kFc[1+0.001xFc^2^\l^3^/sin(2\q)]^-1/4^
_refine_ls_extinction_method SHELXL
_refine_ls_goodness_of_fit_ref 1.025
_refine_ls_hydrogen_treatment mixed
_refine_ls_matrix_type full
_refine_ls_number_parameters 424
_refine_ls_number_reflns 3743
_refine_ls_number_restraints 2
_refine_ls_restrained_S_all 1.025
_refine_ls_R_factor_all 0.0859
_refine_ls_R_factor_gt 0.0712
_refine_ls_shift/su_max 0.024
_refine_ls_shift/su_mean 0.002
_refine_ls_structure_factor_coef Fsqd
_refine_ls_weighting_details 'calc w=1/[\s^2^(Fo^2^)+(0.0000P)^2^+57.3621P] where P=(Fo^2^+2Fc^2^)/3'
_refine_ls_weighting_scheme calc
_refine_ls_wR_factor_gt 0.1462
_refine_ls_wR_factor_ref 0.1534
_reflns_number_gt 3132
_reflns_number_total 3743
_reflns_threshold_expression >2sigma(I)
_cod_data_source_file cm060478nsi20060512_111600.cif
_cod_data_source_block cu4ipa4
_cod_depositor_comments
;
The following automatic conversions were performed:

'_symmetry_cell_setting' value 'Monoclinic' changed to 'monoclinic'
according to /home/saulius/struct/CIF-dictionaries/cif_core.dic
dictionary named 'cif_core.dic' version 2.4.1 from 2010-06-29.

Automatic conversion script
Id: cif_fix_values 1715 2011-07-08 13:25:40Z adriana 
;
_cod_original_cell_volume 2480.4(17)
_cod_original_sg_symbol_H-M Pn
_cod_database_code 4001542

loop_
_symmetry_equiv_pos_as_xyz
'x, y, z'
'x+1/2, -y, z+1/2'

loop_
_atom_site_label
_atom_site_type_symbol
_atom_site_fract_x
_atom_site_fract_y
_atom_site_fract_z
_atom_site_U_iso_or_equiv
_atom_site_adp_type
_atom_site_occupancy
_atom_site_symmetry_multiplicity
_atom_site_calc_flag
_atom_site_refinement_flags
Cu1 Cu 0.7409(4) 0.30820(19) 0.3282(4) 0.0709(11) Uani 1 1 d .
Cu2 Cu 0.7715(4) 0.2884(2) 0.5710(3) 0.0752(12) Uani 1 1 d .
Cu3 Cu 0.8773(4) 0.1956(2) 0.4119(3) 0.0718(11) Uani 1 1 d .
Cu4 Cu 0.6341(4) 0.1983(2) 0.4452(3) 0.0723(11) Uani 1 1 d .
Se1 Se 0.6743(4) 0.39651(18) 0.6395(4) 0.0887(12) Uani 1 1 d .
Se2 Se 0.5470(3) 0.31045(18) 0.3798(3) 0.0765(10) Uani 1 1 d .
Se3 Se 0.5716(4) 0.1112(2) 0.3046(4) 0.0911(12) Uani 1 1 d .
Se4 Se 0.8345(4) 0.42524(19) 0.3312(4) 0.0973(13) Uani 1 1 d .
Se5 Se 0.9693(3) 0.2869(2) 0.5259(3) 0.0811(11) Uani 1 1 d .
Se6 Se 0.8305(3) 0.21531(18) 0.2187(3) 0.0720(10) Uani 1 1 d .
Se7 Se 0.6776(3) 0.17847(17) 0.6393(3) 0.0726(9) Uani 1 1 d .
Se8 Se 0.8906(3) 0.07171(17) 0.4824(3) 0.0820(11) Uani 1 1 d .
P1 P 0.5373(7) 0.3905(4) 0.5193(8) 0.065(2) Uani 1 1 d .
P2 P 0.8195(8) 0.0989(4) 0.6394(7) 0.066(2) Uani 1 1 d .
P3 P 0.7027(8) 0.1277(4) 0.1873(8) 0.070(2) Uani 1 1 d .
P4 P 0.9830(9) 0.3835(5) 0.4103(8) 0.077(3) Uani 1 1 d .
O1 O 1.0494(17) 0.4479(11) 0.4728(19) 0.071(6) Uani 1 1 d .
O2 O 1.065(3) 0.3656(11) 0.3132(19) 0.098(9) Uani 1 1 d .
O3 O 0.416(2) 0.3739(12) 0.578(2) 0.087(7) Uani 1 1 d .
O4 O 0.512(2) 0.4642(10) 0.4554(18) 0.082(7) Uani 1 1 d .
O5 O 0.9148(19) 0.1264(9) 0.7218(17) 0.069(6) Uani 1 1 d .
O6 O 0.7674(19) 0.0286(9) 0.7050(19) 0.079(7) Uani 1 1 d .
O7 O 0.781(2) 0.0526(11) 0.164(2) 0.092(8) Uani 1 1 d .
O8 O 0.652(2) 0.1381(10) 0.0643(18) 0.078(7) Uani 1 1 d .
C1 C 0.560(5) 0.199(4) 0.040(4) 0.15(2) Uani 1 1 d .
H1A H 0.5174 0.2179 0.1048 0.179 Uiso 1 1 calc R
C2 C 0.623(5) 0.257(3) -0.035(6) 0.19(3) Uani 1 1 d .
H2A H 0.6678 0.2894 0.0122 0.285 Uiso 1 1 calc R
H2B H 0.5674 0.2857 -0.0771 0.285 Uiso 1 1 calc R
H2C H 0.6720 0.2318 -0.0874 0.285 Uiso 1 1 calc R
C3 C 0.493(5) 0.142(2) -0.049(7) 0.25(4) Uani 1 1 d .
H3A H 0.4489 0.1071 -0.0069 0.380 Uiso 1 1 calc R
H3B H 0.5476 0.1166 -0.0946 0.380 Uiso 1 1 calc R
H3C H 0.4426 0.1707 -0.0977 0.380 Uiso 1 1 calc R
C4 C 0.715(5) -0.030(2) 0.139(5) 0.17(3) Uani 1 1 d .
H4A H 0.6320 -0.0241 0.1371 0.201 Uiso 1 1 calc R
C5 C 0.757(5) -0.0684(18) 0.250(4) 0.14(2) Uani 1 1 d .
H5A H 0.7245 -0.1171 0.2538 0.211 Uiso 1 1 calc R
H5B H 0.7341 -0.0398 0.3142 0.211 Uiso 1 1 calc R
H5C H 0.8392 -0.0722 0.2493 0.211 Uiso 1 1 calc R
C6 C 0.755(4) -0.045(3) 0.037(4) 0.128(17) Uiso 1 1 d .
H6A H 0.7257 -0.0922 0.0123 0.192 Uiso 1 1 calc R
H6B H 0.8374 -0.0474 0.0407 0.192 Uiso 1 1 calc R
H6C H 0.7321 -0.0073 -0.0156 0.192 Uiso 1 1 calc R
C7 C 0.489(4) 0.5378(15) 0.526(3) 0.102(15) Uani 1 1 d .
H7A H 0.4922 0.5265 0.6071 0.123 Uiso 1 1 calc R
C8 C 0.585(4) 0.594(2) 0.496(5) 0.16(2) Uani 1 1 d .
H8A H 0.5729 0.6394 0.5372 0.244 Uiso 1 1 calc R
H8B H 0.5829 0.6041 0.4161 0.244 Uiso 1 1 calc R
H8C H 0.6578 0.5736 0.5171 0.244 Uiso 1 1 calc R
C9 C 0.377(6) 0.562(3) 0.496(5) 0.22(4) Uani 1 1 d .
H9A H 0.3592 0.6060 0.5376 0.337 Uiso 1 1 calc R
H9B H 0.3231 0.5236 0.5139 0.337 Uiso 1 1 calc R
H9C H 0.3733 0.5721 0.4159 0.337 Uiso 1 1 calc R
C10 C 1.008(4) 0.479(2) 0.574(3) 0.111(16) Uani 1 1 d .
H10A H 0.9296 0.4598 0.5813 0.133 Uiso 1 1 calc R
C11 C 0.995(4) 0.561(2) 0.562(4) 0.131(16) Uiso 1 1 d .
H11A H 0.9668 0.5810 0.6315 0.197 Uiso 1 1 calc R
H11B H 0.9428 0.5716 0.5009 0.197 Uiso 1 1 calc R
H11C H 1.0685 0.5822 0.5459 0.197 Uiso 1 1 calc R
C12 C 1.063(6) 0.4624(18) 0.675(3) 0.17(3) Uani 1 1 d .
H12A H 1.0659 0.4095 0.6844 0.253 Uiso 1 1 calc R
H12B H 1.0215 0.4840 0.7367 0.253 Uiso 1 1 calc R
H12C H 1.1389 0.4821 0.6740 0.253 Uiso 1 1 calc R
C13 C 0.892(4) 0.1494(18) 0.839(3) 0.097(14) Uani 1 1 d .
H13A H 0.8104 0.1507 0.8574 0.117 Uiso 1 1 calc R
C14 C 0.939(6) 0.209(3) 0.847(4) 0.19(3) Uani 1 1 d .
H14A H 0.8995 0.2452 0.8012 0.284 Uiso 1 1 calc R
H14B H 1.0169 0.2051 0.8225 0.284 Uiso 1 1 calc R
H14C H 0.9389 0.2253 0.9253 0.284 Uiso 1 1 calc R
C15 C 0.964(4) 0.099(3) 0.919(4) 0.17(3) Uani 1 1 d .
H15A H 0.9518 0.1128 0.9964 0.261 Uiso 1 1 calc R
H15B H 1.0433 0.1034 0.9012 0.261 Uiso 1 1 calc R
H15C H 0.9404 0.0479 0.9084 0.261 Uiso 1 1 calc R
C16 C 0.657(7) -0.011(2) 0.669(6) 0.21(4) Uani 1 1 d .
H16A H 0.6169 0.0135 0.6064 0.258 Uiso 1 1 calc R
C17 C 0.723(6) -0.0880(19) 0.629(6) 0.26(4) Uani 1 1 d .
H17A H 0.6678 -0.1238 0.6033 0.387 Uiso 1 1 calc R
H17B H 0.7661 -0.1081 0.6919 0.387 Uiso 1 1 calc R
H17C H 0.7744 -0.0767 0.5680 0.387 Uiso 1 1 calc R
C18 C 0.591(6) -0.022(4) 0.759(5) 0.23(4) Uani 1 1 d .
H18A H 0.5627 0.0247 0.7853 0.340 Uiso 1 1 calc R
H18B H 0.6353 -0.0453 0.8187 0.340 Uiso 1 1 calc R
H18C H 0.5282 -0.0537 0.7383 0.340 Uiso 1 1 calc R
C19 C 0.401(4) 0.3221(14) 0.674(4) 0.097(13) Uani 1 1 d .
H19A H 0.4754 0.3006 0.6944 0.116 Uiso 1 1 calc R
C20 C 0.326(5) 0.260(2) 0.608(4) 0.17(3) Uani 1 1 d .
H20A H 0.3072 0.2210 0.6592 0.256 Uiso 1 1 calc R
H20B H 0.3698 0.2407 0.5461 0.256 Uiso 1 1 calc R
H20C H 0.2573 0.2826 0.5786 0.256 Uiso 1 1 calc R
C21 C 0.355(6) 0.348(2) 0.765(4) 0.22(4) Uani 1 1 d .
H21A H 0.4069 0.3812 0.8022 0.327 Uiso 1 1 calc R
H21B H 0.3376 0.3073 0.8153 0.327 Uiso 1 1 calc R
H21C H 0.2855 0.3735 0.7454 0.327 Uiso 1 1 calc R
C22 C 1.175(3) 0.346(2) 0.340(4) 0.097(12) Uani 1 1 d .
H22A H 1.1881 0.3444 0.4222 0.117 Uiso 1 1 calc R
C23 C 1.257(3) 0.404(2) 0.281(4) 0.14(2) Uani 1 1 d .
H23A H 1.2405 0.4533 0.3074 0.212 Uiso 1 1 calc R
H23B H 1.2457 0.4023 0.1997 0.212 Uiso 1 1 calc R
H23C H 1.3354 0.3922 0.2986 0.212 Uiso 1 1 calc R
C24 C 1.210(5) 0.272(2) 0.281(5) 0.18(3) Uani 1 1 d .
H24A H 1.1644 0.2323 0.3100 0.275 Uiso 1 1 calc R
H24B H 1.2891 0.2624 0.2950 0.275 Uiso 1 1 calc R
H24C H 1.1963 0.2764 0.2002 0.275 Uiso 1 1 calc R

loop_
_atom_site_aniso_label
_atom_site_aniso_U_11
_atom_site_aniso_U_22
_atom_site_aniso_U_33
_atom_site_aniso_U_23
_atom_site_aniso_U_13
_atom_site_aniso_U_12
Cu1 0.081(3) 0.049(2) 0.083(2) -0.0027(19) -0.009(2) -0.005(2)
Cu2 0.083(3) 0.056(2) 0.087(3) 0.000(2) -0.001(2) 0.008(2)
Cu3 0.070(3) 0.058(2) 0.088(3) 0.008(2) -0.005(2) -0.002(2)
Cu4 0.069(3) 0.059(2) 0.089(3) 0.001(2) -0.002(2) 0.004(2)
Se1 0.096(3) 0.059(2) 0.110(3) -0.024(2) -0.020(2) 0.016(2)
Se2 0.071(2) 0.058(2) 0.101(3) -0.0146(17) -0.024(2) 0.0140(18)
Se3 0.085(3) 0.065(2) 0.124(3) -0.027(2) 0.012(2) -0.022(2)
Se4 0.125(3) 0.057(2) 0.109(3) 0.021(2) -0.028(3) -0.027(2)
Se5 0.067(2) 0.082(2) 0.094(3) 0.005(2) -0.016(2) -0.008(2)
Se6 0.079(2) 0.062(2) 0.075(2) -0.0024(17) 0.0051(19) -0.0117(19)
Se7 0.079(2) 0.0557(18) 0.084(2) 0.0079(17) 0.0129(19) 0.0111(18)
Se8 0.098(3) 0.0515(18) 0.097(2) 0.0019(17) 0.011(2) 0.0195(19)
P1 0.063(5) 0.041(4) 0.089(6) 0.003(4) 0.000(5) 0.013(4)
P2 0.065(5) 0.048(4) 0.085(6) 0.014(4) -0.002(5) 0.002(4)
P3 0.079(6) 0.041(4) 0.089(6) -0.003(4) -0.011(5) 0.002(4)
P4 0.085(7) 0.066(5) 0.081(6) -0.019(5) 0.010(5) -0.033(5)
O1 0.054(12) 0.076(14) 0.085(15) -0.008(11) 0.011(11) -0.017(11)
O2 0.16(3) 0.053(12) 0.081(15) -0.006(11) -0.030(18) -0.013(16)
O3 0.075(16) 0.072(15) 0.116(19) -0.003(13) 0.017(14) 0.002(12)
O4 0.096(18) 0.048(11) 0.102(16) -0.021(11) -0.012(14) 0.016(12)
O5 0.092(16) 0.035(10) 0.081(14) -0.004(10) -0.013(13) -0.002(11)
O6 0.086(16) 0.032(10) 0.117(17) 0.024(11) -0.014(14) -0.019(11)
O7 0.104(19) 0.052(12) 0.119(19) 0.001(12) -0.014(15) 0.041(13)
O8 0.100(18) 0.041(11) 0.094(16) -0.014(10) -0.010(14) 0.009(12)
C1 0.13(5) 0.22(7) 0.10(3) -0.03(4) -0.04(3) -0.01(5)
C2 0.13(5) 0.15(5) 0.29(8) -0.02(5) -0.05(5) 0.07(4)
C3 0.17(6) 0.05(3) 0.54(13) 0.09(5) -0.11(8) 0.00(3)
C4 0.17(5) 0.06(2) 0.28(7) 0.09(4) 0.09(5) 0.02(3)
C5 0.20(5) 0.05(2) 0.17(4) 0.00(2) 0.07(4) -0.05(3)
C7 0.20(5) 0.027(15) 0.07(2) -0.006(15) 0.03(3) 0.05(2)
C8 0.15(5) 0.07(3) 0.27(7) 0.02(4) 0.02(5) -0.02(3)
C9 0.27(8) 0.17(5) 0.23(7) 0.11(5) 0.06(6) 0.17(6)
C10 0.14(4) 0.12(3) 0.06(2) 0.03(2) 0.00(3) -0.07(3)
C12 0.38(9) 0.05(2) 0.08(3) -0.003(19) -0.04(4) 0.01(4)
C13 0.13(4) 0.05(2) 0.12(3) 0.00(2) -0.02(3) -0.04(2)
C14 0.23(7) 0.24(7) 0.10(4) -0.06(4) 0.01(4) -0.09(6)
C15 0.14(5) 0.22(6) 0.16(5) 0.10(4) 0.01(4) 0.11(4)
C16 0.35(11) 0.07(3) 0.21(7) -0.01(4) -0.17(7) -0.06(5)
C17 0.26(8) 0.02(2) 0.50(11) 0.00(4) 0.16(8) -0.06(3)
C18 0.22(7) 0.29(9) 0.18(6) 0.00(6) 0.10(5) -0.17(7)
C19 0.12(3) 0.012(14) 0.16(3) 0.035(18) 0.05(3) 0.008(18)
C20 0.23(7) 0.07(3) 0.22(5) 0.05(3) -0.02(5) -0.08(4)
C21 0.41(11) 0.08(3) 0.17(5) -0.01(3) 0.16(6) -0.12(5)
C22 0.05(2) 0.09(3) 0.15(4) 0.00(3) -0.03(2) 0.01(2)
C23 0.05(2) 0.09(3) 0.29(6) 0.09(3) 0.00(3) 0.03(2)
C24 0.22(6) 0.07(3) 0.26(7) -0.06(3) -0.07(6) -0.04(4)

loop_
_atom_type_symbol
_atom_type_description
_atom_type_scat_dispersion_real
_atom_type_scat_dispersion_imag
_atom_type_scat_source
C C 0.0033 0.0016 'International Tables Vol C Tables 4.2.6.8 and 6.1.1.4'
H H 0.0000 0.0000 'International Tables Vol C Tables 4.2.6.8 and 6.1.1.4'
O O 0.0106 0.0060 'International Tables Vol C Tables 4.2.6.8 and 6.1.1.4'
P P 0.1023 0.0942 'International Tables Vol C Tables 4.2.6.8 and 6.1.1.4'
Cu Cu 0.3201 1.2651 'International Tables Vol C Tables 4.2.6.8 and 6.1.1.4'
Se Se -0.0929 2.2259 'International Tables Vol C Tables 4.2.6.8 and 6.1.1.4'

loop_
_geom_angle_atom_site_label_1
_geom_angle_atom_site_label_2
_geom_angle_atom_site_label_3
_geom_angle
Se2 Cu1 Se6 126.0(2)
Se2 Cu1 Se4 115.2(2)
Se6 Cu1 Se4 115.4(2)
Se2 Cu1 Cu4 55.49(15)
Se6 Cu1 Cu4 88.27(16)
Se4 Cu1 Cu4 148.4(2)
Se2 Cu1 Cu3 118.4(2)
Se6 Cu1 Cu3 54.22(15)
Se4 Cu1 Cu3 112.6(2)
Cu4 Cu1 Cu3 63.30(14)
Se2 Cu1 Cu2 81.68(17)
Se6 Cu1 Cu2 113.57(18)
Se4 Cu1 Cu2 92.49(17)
Cu4 Cu1 Cu2 57.55(14)
Cu3 Cu1 Cu2 59.51(14)
Se5 Cu2 Se1 123.4(2)
Se5 Cu2 Se7 120.9(2)
Se1 Cu2 Se7 109.6(2)
Se5 Cu2 Cu4 116.2(2)
Se1 Cu2 Cu4 112.9(2)
Se7 Cu2 Cu4 54.58(15)
Se5 Cu2 Cu3 53.63(15)
Se1 Cu2 Cu3 157.1(2)
Se7 Cu2 Cu3 86.54(16)
Cu4 Cu2 Cu3 62.75(14)
Se5 Cu2 Cu1 83.65(17)
Se1 Cu2 Cu1 100.24(17)
Se7 Cu2 Cu1 112.31(18)
Cu4 Cu2 Cu1 57.98(13)
Cu3 Cu2 Cu1 57.69(13)
Se6 Cu3 Se5 122.6(2)
Se6 Cu3 Se8 119.3(2)
Se5 Cu3 Se8 115.1(2)
Se6 Cu3 Cu1 54.45(15)
Se5 Cu3 Cu1 87.04(17)
Se8 Cu3 Cu1 148.0(2)
Se6 Cu3 Cu2 117.1(2)
Se5 Cu3 Cu2 53.88(16)
Se8 Cu3 Cu2 110.60(19)
Cu1 Cu3 Cu2 62.79(15)
Se6 Cu3 Cu4 84.92(18)
Se5 Cu3 Cu4 110.70(19)
Se8 Cu3 Cu4 91.63(17)
Cu1 Cu3 Cu4 57.83(14)
Cu2 Cu3 Cu4 56.96(15)
Se7 Cu4 Se2 121.8(2)
Se7 Cu4 Se3 129.1(2)
Se2 Cu4 Se3 102.0(2)
Se7 Cu4 Cu2 56.16(15)
Se2 Cu4 Cu2 85.24(17)
Se3 Cu4 Cu2 161.1(2)
Se7 Cu4 Cu1 120.3(2)
Se2 Cu4 Cu1 54.36(15)
Se3 Cu4 Cu1 105.4(2)
Cu2 Cu4 Cu1 64.47(15)
Se7 Cu4 Cu3 85.88(18)
Se2 Cu4 Cu3 112.87(18)
Se3 Cu4 Cu3 100.90(18)
Cu2 Cu4 Cu3 60.29(15)
Cu1 Cu4 Cu3 58.87(14)
P1 Se1 Cu2 95.2(3)
P1 Se2 Cu1 105.3(3)
P1 Se2 Cu4 110.0(3)
Cu1 Se2 Cu4 70.15(17)
P3 Se3 Cu4 98.2(3)
P4 Se4 Cu1 93.8(3)
P4 Se5 Cu3 103.5(3)
P4 Se5 Cu2 101.9(3)
Cu3 Se5 Cu2 72.49(18)
P3 Se6 Cu3 101.7(3)
P3 Se6 Cu1 107.1(3)
Cu3 Se6 Cu1 71.33(17)
P2 Se7 Cu4 104.7(3)
P2 Se7 Cu2 100.9(3)
Cu4 Se7 Cu2 69.26(16)
P2 Se8 Cu3 93.6(3)
O4 P1 O3 102.0(13)
O4 P1 Se1 114.5(9)
O3 P1 Se1 112.4(10)
O4 P1 Se2 102.2(8)
O3 P1 Se2 104.7(9)
Se1 P1 Se2 119.1(4)
O5 P2 O6 103.0(11)
O5 P2 Se8 109.7(9)
O6 P2 Se8 113.3(9)
O5 P2 Se7 109.3(8)
O6 P2 Se7 103.0(9)
Se8 P2 Se7 117.5(4)
O8 P3 O7 98.3(12)
O8 P3 Se3 110.8(10)
O7 P3 Se3 113.8(10)
O8 P3 Se6 108.5(9)
O7 P3 Se6 103.7(10)
Se3 P3 Se6 119.4(4)
O2 P4 O1 101.2(13)
O2 P4 Se4 105.4(11)
O1 P4 Se4 110.1(10)
O2 P4 Se5 110.0(10)
O1 P4 Se5 109.4(9)
Se4 P4 Se5 119.2(4)
C10 O1 P4 121(2)
C22 O2 P4 119(3)
C19 O3 P1 124(2)
P1 O4 C7 119.6(18)
C13 O5 P2 123(2)
C16 O6 P2 124(3)
P3 O7 C4 119(2)
C1 O8 P3 120(2)
C2 C1 O8 105(4)
C2 C1 C3 106(4)
O8 C1 C3 90(4)
C6 C4 C5 124(4)
C6 C4 O7 100(3)
C5 C4 O7 96(4)
C9 C7 C8 114(3)
C9 C7 O4 107(4)
C8 C7 O4 107(3)
C12 C10 O1 119(4)
C12 C10 C11 110(3)
O1 C10 C11 111(3)
C14 C13 O5 104(4)
C14 C13 C15 103(5)
O5 C13 C15 107(3)
C18 C16 O6 110(5)
C18 C16 C17 112(5)
O6 C16 C17 94(5)
C21 C19 O3 118(3)
C21 C19 C20 115(4)
O3 C19 C20 98(3)
O2 C22 C24 111(4)
O2 C22 C23 108(3)
C24 C22 C23 102(4)

loop_
_geom_bond_atom_site_label_1
_geom_bond_atom_site_label_2
_geom_bond_distance
Cu1 Se2 2.354(6)
Cu1 Se6 2.366(5)
Cu1 Se4 2.376(5)
Cu1 Cu4 2.724(6)
Cu1 Cu3 2.755(6)
Cu1 Cu2 2.899(6)
Cu2 Se5 2.379(6)
Cu2 Se1 2.401(5)
Cu2 Se7 2.408(5)
Cu2 Cu4 2.711(6)
Cu2 Cu3 2.809(6)
Cu3 Se6 2.359(5)
Cu3 Se5 2.372(5)
Cu3 Se8 2.387(5)
Cu3 Cu4 2.875(5)
Cu4 Se7 2.362(6)
Cu4 Se2 2.386(5)
Cu4 Se3 2.390(5)
Se1 P1 2.127(10)
Se2 P1 2.191(9)
Se3 P3 2.098(11)
Se4 P4 2.099(12)
Se5 P4 2.217(10)
Se6 P3 2.202(9)
Se7 P2 2.193(9)
Se8 P2 2.094(10)
P1 O4 1.55(2)
P1 O3 1.61(2)
P2 O5 1.55(2)
P2 O6 1.608(19)
P3 O8 1.57(2)
P3 O7 1.66(2)
P4 O2 1.54(3)
P4 O1 1.57(2)
O1 C10 1.41(4)
O2 C22 1.37(4)
O3 C19 1.48(4)
O4 C7 1.59(3)
O5 C13 1.47(4)
O6 C16 1.53(6)
O7 C4 1.69(5)
O8 C1 1.56(6)
C1 C2 1.56(7)
C1 C3 1.66(7)
C4 C6 1.32(6)
C4 C5 1.55(6)
C7 C9 1.42(7)
C7 C8 1.56(6)
C10 C12 1.38(5)
C10 C11 1.49(5)
C13 C14 1.22(6)
C13 C15 1.55(5)
C16 C18 1.33(9)
C16 C17 1.66(8)
C19 C21 1.29(5)
C19 C20 1.61(6)
C22 C24 1.56(5)
C22 C23 1.59(5)
